data_7012779
loop_
_publ_author_name
'Antunes, Patr\'icia'
'Campello, Paula M.'
'Delgado, Rita'
'Drew, Michael G. B.'
'F\'elix, V\'itor'
'Santos, Isabel'

_publ_section_title
;
 Metal complexes of a tetraazacyclophane: solution and molecular
 modelling studies
;
_journal_issue 9
_journal_name_full 'Dalton Transactions'
_journal_page_first 1852
_journal_paper_doi 10.1039/b301033c
_journal_year 2003
_chemical_formula_sum 'C14 H31 Cl3 N4 O2'
_chemical_formula_weight 393.78
_chemical_name_systematic
; 
? 
;
_space_group_IT_number 14
_symmetry_cell_setting monoclinic
_symmetry_space_group_name_Hall '-P 2ybc'
_symmetry_space_group_name_H-M 'P 1 21/c 1'
_atom_sites_solution_hydrogens geom
_atom_sites_solution_primary direct
_atom_sites_solution_secondary difmap
_audit_creation_method SHELXL-97
_cell_angle_alpha 90.00
_cell_angle_beta 94.140(10)
_cell_angle_gamma 90.00
_cell_formula_units_Z 4
_cell_length_a 10.264(11)
_cell_length_b 16.020(17)
_cell_length_c 12.105(13)
_cell_measurement_temperature 293(2)
_cell_volume 1985(4)
_computing_data_reduction 'W. Kabsch, J. Appl. Crystallogr. 21,916,1983'
_computing_molecular_graphics 'PLATON (Spek, 1999)'
_computing_publication_material 'SHELXL-97 (Sheldrick, 1997)'
_computing_structure_refinement 'SHELXL-97 (Sheldrick, 1997)'
_computing_structure_solution 'SHELXS-97 (Sheldrick, 1990)'
_diffrn_ambient_temperature 293(2)
_diffrn_measured_fraction_theta_full 0.855
_diffrn_measured_fraction_theta_max 0.855
_diffrn_measurement_device_type 'fine-focus sealed tube'
_diffrn_measurement_method 'MAR research image plate system'
_diffrn_radiation_monochromator graphite
_diffrn_radiation_source 'fine-focus sealed tube'
_diffrn_radiation_type MoK\a
_diffrn_radiation_wavelength 0.71073
_diffrn_reflns_av_R_equivalents 0.0515
_diffrn_reflns_av_sigmaI/netI 0.0622
_diffrn_reflns_limit_h_max 12
_diffrn_reflns_limit_h_min 0
_diffrn_reflns_limit_k_max 19
_diffrn_reflns_limit_k_min -19
_diffrn_reflns_limit_l_max 13
_diffrn_reflns_limit_l_min -13
_diffrn_reflns_number 6590
_diffrn_reflns_theta_full 26.21
_diffrn_reflns_theta_max 26.21
_diffrn_reflns_theta_min 1.99
_exptl_absorpt_coefficient_mu 0.475
_exptl_absorpt_correction_type 'No absorption correction'
_exptl_crystal_density_diffrn 1.318
_exptl_crystal_density_method 'not measured'
_exptl_crystal_F_000 840
_refine_diff_density_max 0.500
_refine_diff_density_min -0.420
_refine_diff_density_rms 0.078
_refine_ls_extinction_coef 0.007(3)
_refine_ls_extinction_expression Fc^*^=kFc[1+0.001xFc^2^\l^3^/sin(2\q)]^-1/4^
_refine_ls_extinction_method SHELXL
_refine_ls_goodness_of_fit_ref 1.143
_refine_ls_hydrogen_treatment mixed
_refine_ls_matrix_type full
_refine_ls_number_parameters 224
_refine_ls_number_reflns 3538
_refine_ls_number_restraints 13
_refine_ls_restrained_S_all 1.156
_refine_ls_R_factor_all 0.1235
_refine_ls_R_factor_gt 0.0739
_refine_ls_shift/su_max 0.000
_refine_ls_shift/su_mean 0.000
_refine_ls_structure_factor_coef Fsqd
_refine_ls_weighting_details 'w=1/[\s^2^(Fo^2^)+(0.1232P)^2^+0.3122P] where P=(Fo^2^+2Fc^2^)/3'
_refine_ls_weighting_scheme calc
_refine_ls_wR_factor_gt 0.1948
_refine_ls_wR_factor_ref 0.2297
_reflns_number_gt 2338
_reflns_number_total 3538
_reflns_threshold_expression >2sigma(I)
_cod_data_source_file b301033c.txt
_cod_data_source_block '[bz[14]N4H3]Cl3'
_cod_depositor_comments
;
The following automatic conversions were performed:
'_symmetry_cell_setting' value 'Monoclinic' changed to 'monoclinic'
according to '/home/saulius/struct/CIF-dictionaries/cif_core.dic'
dictionary named 'cif_core.dic' version 2.4.1 from 2010-06-29.

Automatic conversion script
Id: cif_fix_enum 1527 2010-12-29 10:47:43Z saulius 

The following automatic conversions were performed:

'_refine_ls_weighting_scheme' value 'calc
w=1/[\s^2^(Fo^2^)+(0.1232P)^2^+0.3122P] where P=(Fo^2^+2Fc^2^)/3' was
changed to 'calc'. New tag '_refine_ls_weighting_details' was
created. The value of the new tag was set to
'w=1/[\s^2^(Fo^2^)+(0.1232P)^2^+0.3122P] where P=(Fo^2^+2Fc^2^)/3'.

Automatic conversion script
Id: cif_fix_values 3143 2015-03-26 13:38:13Z robertas 
;
_cod_original_sg_symbol_H-M P21/c
_cod_database_code 7012779

loop_
_symmetry_equiv_pos_as_xyz
'x, y, z'
'-x, y+1/2, -z+1/2'
'-x, -y, -z'
'x, -y-1/2, z-1/2'

loop_
_atom_site_label
_atom_site_type_symbol
_atom_site_fract_x
_atom_site_fract_y
_atom_site_fract_z
_atom_site_U_iso_or_equiv
_atom_site_adp_type
_atom_site_occupancy
_atom_site_calc_flag
_atom_site_refinement_flags
_atom_site_disorder_assembly
_atom_site_disorder_group
Cl1 Cl 0.77720(12) 0.21836(8) 0.22948(9) 0.0453(4) Uani 1 d . . .
Cl2 Cl 0.23670(13) 0.24805(9) 0.28181(11) 0.0573(4) Uani 1 d . . .
Cl3 Cl 0.46573(14) 0.01495(9) -0.32773(11) 0.0600(4) Uani 1 d . . .
C1 C 0.8445(5) 0.0820(3) -0.4332(3) 0.0403(11) Uani 1 d . . .
C2 C 0.9726(5) 0.1109(3) -0.4273(4) 0.0420(11) Uani 1 d . . .
C3 C 1.0689(5) 0.0646(3) -0.3680(4) 0.0516(13) Uani 1 d . . .
H3 H 1.1546 0.0837 -0.3636 0.062 Uiso 1 calc R . .
C4 C 1.0404(7) -0.0082(3) -0.3159(4) 0.0597(15) Uani 1 d . . .
H4 H 1.1064 -0.0380 -0.2767 0.072 Uiso 1 calc R . .
C5 C 0.9128(6) -0.0377(3) -0.3218(4) 0.0591(15) Uani 1 d . . .
H5 H 0.8924 -0.0868 -0.2858 0.071 Uiso 1 calc R . .
C6 C 0.8177(6) 0.0065(3) -0.3812(4) 0.0510(13) Uani 1 d . . .
H6 H 0.7328 -0.0141 -0.3872 0.061 Uiso 1 calc R . .
C7 C 0.7351(5) 0.1243(4) -0.5010(4) 0.0506(13) Uani 1 d . . .
H7A H 0.6980 0.0859 -0.5566 0.061 Uiso 1 calc R . .
H7B H 0.7692 0.1721 -0.5388 0.061 Uiso 1 calc R . .
N8 N 0.6301(4) 0.1527(3) -0.4285(3) 0.0430(9) Uani 1 d D . .
H8A H 0.6015 0.1082 -0.3918 0.052 Uiso 1 calc RD . .
H8B H 0.6654 0.1888 -0.3778 0.052 Uiso 1 calc RD . .
C9 C 0.5150(5) 0.1939(3) -0.4904(4) 0.0508(13) Uani 1 d . . .
H9A H 0.4516 0.2084 -0.4379 0.061 Uiso 1 calc R . .
H9B H 0.4742 0.1538 -0.5421 0.061 Uiso 1 calc R . .
C10 C 0.5479(5) 0.2715(3) -0.5536(4) 0.0487(12) Uani 1 d . . .
H10A H 0.6178 0.2587 -0.6006 0.058 Uiso 1 calc R . .
H10B H 0.4720 0.2879 -0.6011 0.058 Uiso 1 calc R . .
N11 N 0.5884(4) 0.3425(2) -0.4806(3) 0.0424(10) Uani 1 d D . .
H11A H 0.6591 0.3273 -0.4369 0.051 Uiso 1 calc RD . .
H11B H 0.5238 0.3539 -0.4365 0.051 Uiso 1 calc RD . .
C12 C 0.6202(5) 0.4203(3) -0.5421(4) 0.0507(12) Uani 1 d . . .
H12A H 0.5510 0.4309 -0.5993 0.061 Uiso 1 calc R . .
H12B H 0.6229 0.4672 -0.4912 0.061 Uiso 1 calc R . .
C13 C 0.7468(5) 0.4154(3) -0.5940(4) 0.0518(13) Uani 1 d . . .
H13A H 0.7395 0.3765 -0.6555 0.062 Uiso 1 calc R . .
H13B H 0.7692 0.4698 -0.6223 0.062 Uiso 1 calc R . .
N14 N 0.8483(4) 0.3878(3) -0.5128(4) 0.0553(11) Uani 1 d D . .
H14A H 0.858(6) 0.424(3) -0.459(4) 0.066 Uiso 1 d D . .
C15 C 0.9753(5) 0.3736(3) -0.5564(4) 0.0522(13) Uani 1 d . . .
H15A H 1.0083 0.4258 -0.5839 0.063 Uiso 1 calc R . .
H15B H 0.9657 0.3346 -0.6177 0.063 Uiso 1 calc R . .
C16 C 1.0705(5) 0.3394(3) -0.4685(4) 0.0467(12) Uani 1 d . . .
H16A H 1.1518 0.3267 -0.5011 0.056 Uiso 1 calc R . .
H16B H 1.0887 0.3819 -0.4124 0.056 Uiso 1 calc R . .
N17 N 1.0234(4) 0.2626(2) -0.4143(3) 0.0404(9) Uani 1 d D . .
H17A H 0.9436 0.2727 -0.3911 0.048 Uiso 1 calc RD . .
H17B H 1.0772 0.2515 -0.3541 0.048 Uiso 1 calc RD . .
C18 C 1.0161(5) 0.1874(3) -0.4875(4) 0.0499(13) Uani 1 d . . .
H18A H 1.1013 0.1771 -0.5145 0.060 Uiso 1 calc R . .
H18B H 0.9552 0.1981 -0.5509 0.060 Uiso 1 calc R . .
O100 O 0.4025(5) 0.3844(3) -0.3395(3) 0.0733(12) Uani 1 d D . .
H101 H 0.426(6) 0.416(3) -0.289(3) 0.088 Uiso 1 d D . .
H102 H 0.390(7) 0.3399(19) -0.308(4) 0.088 Uiso 1 d D . .
O200 O 0.7156(5) -0.0626(4) 0.1349(4) 0.0903(15) Uani 1 d D . .
H201 H 0.737(7) -0.109(2) 0.160(5) 0.108 Uiso 1 d D . .
H202 H 0.673(7) -0.042(4) 0.183(4) 0.108 Uiso 1 d D . .

loop_
_atom_site_aniso_label
_atom_site_aniso_U_11
_atom_site_aniso_U_22
_atom_site_aniso_U_33
_atom_site_aniso_U_23
_atom_site_aniso_U_13
_atom_site_aniso_U_12
Cl1 0.0530(8) 0.0513(8) 0.0317(6) 0.0010(5) 0.0044(5) 0.0052(5)
Cl2 0.0558(9) 0.0563(9) 0.0574(8) -0.0056(6) -0.0122(6) 0.0000(6)
Cl3 0.0619(9) 0.0556(9) 0.0637(9) 0.0056(6) 0.0132(6) -0.0131(7)
C1 0.049(3) 0.041(3) 0.032(2) -0.0059(18) 0.0085(18) -0.002(2)
C2 0.050(3) 0.038(3) 0.039(3) -0.0024(19) 0.007(2) -0.004(2)
C3 0.060(3) 0.055(3) 0.040(3) -0.005(2) 0.004(2) 0.001(3)
C4 0.084(5) 0.048(3) 0.047(3) 0.005(2) 0.004(3) 0.020(3)
C5 0.094(5) 0.035(3) 0.050(3) 0.001(2) 0.021(3) 0.005(3)
C6 0.064(3) 0.045(3) 0.045(3) -0.004(2) 0.014(2) -0.007(3)
C7 0.047(3) 0.062(4) 0.043(3) -0.003(2) 0.005(2) 0.001(3)
N8 0.049(2) 0.039(2) 0.040(2) -0.0012(16) 0.0004(17) -0.0069(18)
C9 0.038(3) 0.051(3) 0.062(3) 0.003(2) -0.004(2) -0.009(2)
C10 0.059(3) 0.046(3) 0.039(3) -0.004(2) -0.010(2) 0.005(2)
N11 0.039(2) 0.046(3) 0.043(2) 0.0015(17) 0.0042(16) 0.0011(18)
C12 0.060(3) 0.040(3) 0.052(3) 0.001(2) 0.000(2) 0.005(2)
C13 0.050(3) 0.046(3) 0.060(3) 0.008(2) 0.010(2) 0.009(2)
N14 0.049(3) 0.059(3) 0.058(3) 0.008(2) 0.007(2) -0.004(2)
C15 0.047(3) 0.055(3) 0.055(3) 0.014(2) 0.006(2) -0.009(2)
C16 0.040(3) 0.045(3) 0.055(3) 0.003(2) 0.002(2) -0.009(2)
N17 0.046(2) 0.039(2) 0.036(2) 0.0026(16) 0.0023(16) -0.0016(18)
C18 0.069(4) 0.048(3) 0.033(3) -0.001(2) 0.007(2) -0.008(3)
O100 0.079(3) 0.084(3) 0.059(3) -0.011(2) 0.023(2) -0.005(3)
O200 0.093(4) 0.106(4) 0.072(3) 0.021(3) 0.007(2) 0.035(3)

loop_
_atom_type_symbol
_atom_type_description
_atom_type_scat_dispersion_real
_atom_type_scat_dispersion_imag
_atom_type_scat_source
C C 0.0033 0.0016 'International Tables Vol C Tables 4.2.6.8 and 6.1.1.4'
H H 0.0000 0.0000 'International Tables Vol C Tables 4.2.6.8 and 6.1.1.4'
N N 0.0061 0.0033 'International Tables Vol C Tables 4.2.6.8 and 6.1.1.4'
O O 0.0106 0.0060 'International Tables Vol C Tables 4.2.6.8 and 6.1.1.4'
Cl Cl 0.1484 0.1585 'International Tables Vol C Tables 4.2.6.8 and 6.1.1.4'

loop_
_geom_angle_atom_site_label_1
_geom_angle_atom_site_label_2
_geom_angle_atom_site_label_3
_geom_angle
_geom_angle_site_symmetry_1
_geom_angle_site_symmetry_3
_geom_angle_publ_flag
C2 C1 C6 118.7(5) . . ?
C2 C1 C7 122.9(4) . . ?
C6 C1 C7 118.1(5) . . ?
C1 C2 C3 118.8(5) . . ?
C1 C2 C18 123.9(4) . . ?
C3 C2 C18 117.3(5) . . ?
C4 C3 C2 121.7(5) . . ?
C4 C3 H3 119.2 . . ?
C2 C3 H3 119.2 . . ?
C3 C4 C5 119.9(5) . . ?
C3 C4 H4 120.0 . . ?
C5 C4 H4 120.0 . . ?
C6 C5 C4 119.0(5) . . ?
C6 C5 H5 120.5 . . ?
C4 C5 H5 120.5 . . ?
C5 C6 C1 121.9(5) . . ?
C5 C6 H6 119.1 . . ?
C1 C6 H6 119.1 . . ?
C1 C7 N8 110.8(4) . . ?
C1 C7 H7A 109.5 . . ?
N8 C7 H7A 109.5 . . ?
C1 C7 H7B 109.5 . . ?
N8 C7 H7B 109.5 . . ?
H7A C7 H7B 108.1 . . ?
C9 N8 C7 114.2(4) . . ?
C9 N8 H8A 108.7 . . ?
C7 N8 H8A 108.7 . . ?
C9 N8 H8B 108.7 . . ?
C7 N8 H8B 108.7 . . ?
H8A N8 H8B 107.6 . . ?
N8 C9 C10 114.7(4) . . ?
N8 C9 H9A 108.6 . . ?
C10 C9 H9A 108.6 . . ?
N8 C9 H9B 108.6 . . ?
C10 C9 H9B 108.6 . . ?
H9A C9 H9B 107.6 . . ?
N11 C10 C9 113.2(4) . . ?
N11 C10 H10A 108.9 . . ?
C9 C10 H10A 108.9 . . ?
N11 C10 H10B 108.9 . . ?
C9 C10 H10B 108.9 . . ?
H10A C10 H10B 107.8 . . ?
C10 N11 C12 113.8(4) . . ?
C10 N11 H11A 108.8 . . ?
C12 N11 H11A 108.8 . . ?
C10 N11 H11B 108.8 . . ?
C12 N11 H11B 108.8 . . ?
H11A N11 H11B 107.7 . . ?
C13 C12 N11 113.2(4) . . ?
C13 C12 H12A 108.9 . . ?
N11 C12 H12A 108.9 . . ?
C13 C12 H12B 108.9 . . ?
N11 C12 H12B 108.9 . . ?
H12A C12 H12B 107.8 . . ?
N14 C13 C12 109.7(4) . . ?
N14 C13 H13A 109.7 . . ?
C12 C13 H13A 109.7 . . ?
N14 C13 H13B 109.7 . . ?
C12 C13 H13B 109.7 . . ?
H13A C13 H13B 108.2 . . ?
C13 N14 C15 114.8(4) . . ?
C13 N14 H14A 110(4) . . ?
C15 N14 H14A 109(4) . . ?
N14 C15 C16 110.8(4) . . ?
N14 C15 H15A 109.5 . . ?
C16 C15 H15A 109.5 . . ?
N14 C15 H15B 109.5 . . ?
C16 C15 H15B 109.5 . . ?
H15A C15 H15B 108.1 . . ?
N17 C16 C15 113.5(4) . . ?
N17 C16 H16A 108.9 . . ?
C15 C16 H16A 108.9 . . ?
N17 C16 H16B 108.9 . . ?
C15 C16 H16B 108.9 . . ?
H16A C16 H16B 107.7 . . ?
C16 N17 C18 114.1(4) . . ?
C16 N17 H17A 108.7 . . ?
C18 N17 H17A 108.7 . . ?
C16 N17 H17B 108.7 . . ?
C18 N17 H17B 108.7 . . ?
H17A N17 H17B 107.6 . . ?
N17 C18 C2 111.9(4) . . ?
N17 C18 H18A 109.2 . . ?
C2 C18 H18A 109.2 . . ?
N17 C18 H18B 109.2 . . ?
C2 C18 H18B 109.2 . . ?
H18A C18 H18B 107.9 . . ?
H101 O100 H102 104.0(17) . . ?
H201 O200 H202 104.5(17) . . ?

loop_
_geom_bond_atom_site_label_1
_geom_bond_atom_site_label_2
_geom_bond_distance
_geom_bond_site_symmetry_2
_geom_bond_publ_flag
C1 C2 1.391(7) . ?
C1 C6 1.399(7) . ?
C1 C7 1.503(7) . ?
C2 C3 1.393(7) . ?
C2 C18 1.509(7) . ?
C3 C4 1.367(8) . ?
C3 H3 0.9300 . ?
C4 C5 1.389(9) . ?
C4 H4 0.9300 . ?
C5 C6 1.368(8) . ?
C5 H5 0.9300 . ?
C6 H6 0.9300 . ?
C7 N8 1.509(6) . ?
C7 H7A 0.9700 . ?
C7 H7B 0.9700 . ?
N8 C9 1.504(6) . ?
N8 H8A 0.9000 . ?
N8 H8B 0.9000 . ?
C9 C10 1.511(7) . ?
C9 H9A 0.9700 . ?
C9 H9B 0.9700 . ?
C10 N11 1.482(6) . ?
C10 H10A 0.9700 . ?
C10 H10B 0.9700 . ?
N11 C12 1.499(6) . ?
N11 H11A 0.9000 . ?
N11 H11B 0.9000 . ?
C12 C13 1.486(7) . ?
C12 H12A 0.9700 . ?
C12 H12B 0.9700 . ?
C13 N14 1.449(7) . ?
C13 H13A 0.9700 . ?
C13 H13B 0.9700 . ?
N14 C15 1.458(7) . ?
N14 H14A 0.864(10) . ?
C15 C16 1.496(7) . ?
C15 H15A 0.9700 . ?
C15 H15B 0.9700 . ?
C16 N17 1.490(6) . ?
C16 H16A 0.9700 . ?
C16 H16B 0.9700 . ?
N17 C18 1.494(6) . ?
N17 H17A 0.9000 . ?
N17 H17B 0.9000 . ?
C18 H18A 0.9700 . ?
C18 H18B 0.9700 . ?
O100 H101 0.821(10) . ?
O100 H102 0.822(10) . ?
O200 H201 0.822(10) . ?
O200 H202 0.822(10) . ?

loop_
_geom_torsion_atom_site_label_1
_geom_torsion_atom_site_label_2
_geom_torsion_atom_site_label_3
_geom_torsion_atom_site_label_4
_geom_torsion
_geom_torsion_site_symmetry_1
_geom_torsion_site_symmetry_2
_geom_torsion_site_symmetry_3
_geom_torsion_site_symmetry_4
_geom_torsion_publ_flag
C6 C1 C2 C3 -1.3(6) . . . . ?
C7 C1 C2 C3 -176.0(4) . . . . ?
C6 C1 C2 C18 174.8(4) . . . . ?
C7 C1 C2 C18 0.1(7) . . . . ?
C1 C2 C3 C4 0.1(7) . . . . ?
C18 C2 C3 C4 -176.3(5) . . . . ?
C2 C3 C4 C5 0.1(8) . . . . ?
C3 C4 C5 C6 0.9(8) . . . . ?
C4 C5 C6 C1 -2.2(8) . . . . ?
C2 C1 C6 C5 2.4(7) . . . . ?
C7 C1 C6 C5 177.3(4) . . . . ?
C2 C1 C7 N8 -119.7(5) . . . . ?
C6 C1 C7 N8 65.6(6) . . . . ?
C1 C7 N8 C9 -178.5(4) . . . . ?
C7 N8 C9 C10 -60.1(6) . . . . ?
N8 C9 C10 N11 -68.9(6) . . . . ?
C9 C10 N11 C12 -179.5(4) . . . . ?
C10 N11 C12 C13 -73.7(6) . . . . ?
N11 C12 C13 N14 -50.4(6) . . . . ?
C12 C13 N14 C15 175.0(4) . . . . ?
C13 N14 C15 C16 -175.8(4) . . . . ?
N14 C15 C16 N17 54.4(6) . . . . ?
C15 C16 N17 C18 69.6(5) . . . . ?
C16 N17 C18 C2 177.9(4) . . . . ?
C1 C2 C18 N17 97.3(5) . . . . ?
C3 C2 C18 N17 -86.5(5) . . . . ?

loop_
_cod_related_entry_id
_cod_related_entry_database
_cod_related_entry_code
1 ChemSpider 21146272
